data_1533754
loop_
_publ_author_name
'Troyanov, S.I.'
'Morozov, I.V.'
'Kemnitz, E.'

_publ_section_title
;
 Synthesis and crystal structures of bimetallic hydrogen sulfates M(I)
 M(II) (H (S O4)2) (H2 O)2 (M(I) = K, Cs; M(II) = Zn, Mn) and selenate K
 Mg (H (Se O4)2) (H2 O)2
;
_journal_name_full Kristallografiya
_journal_page_first 834
_journal_page_last 838
_journal_volume 47
_journal_year 2002
_chemical_formula_sum 'H5 K O10 S2 Zn'
_chemical_name_systematic 'K Zn (H (S O4)2) (H2 O)2'
_space_group_IT_number 2
_symmetry_space_group_name_Hall '-P 1'
_symmetry_space_group_name_H-M 'P -1'
_cell_angle_alpha 103.43
_cell_angle_beta 99.63
_cell_angle_gamma 95.37
_cell_formula_units_Z 1
_cell_length_a 4.563
_cell_length_b 5.751
_cell_length_c 8.149
_cell_volume 203.101
_citation_journal_id_ASTM KRISAJ
_cod_data_source_file Troyanov_KRISAJ_2002_466.cif
_cod_data_source_block H5K1O10S2Zn1
_cod_original_cell_volume 203.1007
_cod_original_formula_sum 'H5 K1 O10 S2 Zn1'
_cod_database_code 1533754

loop_
_symmetry_equiv_pos_as_xyz
x,y,z
-x,-y,-z

loop_
_atom_site_label
_atom_site_type_symbol
_atom_site_fract_x
_atom_site_fract_y
_atom_site_fract_z
_atom_site_occupancy
_atom_site_U_iso_or_equiv
H3 H+1 0.362 0.732 0.131 1 0.0
O5 O-2 0.2026 0.7896 0.1492 1 0.0
O3 O-2 0.7799 0.5541 0.269 1 0.0
H2 H+1 0.09 0.673 0.157 1 0.0
O2 O-2 0.347 0.285 0.1026 1 0.0
Zn1 Zn+2 0 0 0 1 0.0
O1 O-2 0.7871 0.1201 0.2045 1 0.0
S1 S+6 0.60871 0.31795 0.24169 1 0.0
H1 H+1 0.509 0.445 0.469 0.5 0.0
O4 O-2 0.5069 0.3013 0.4061 1 0.0
K1 K+1 0 0 0.5 1 0.0
